data_7211355
loop_
_publ_author_name
'Constable, Edwin C.'
'Housecroft, Catherine E.'
'Vujovic, Srboljub'
'Zampese, Jennifer A.'
'Crochet, Aur\'elien'
'Batten, Stuart R.'

_publ_section_title
;
 Do perfluoroarene&#x22EF;arene and C--H&#x22EF;F interactions make a
 difference to the structures of
 4,2&#x2032;:6&#x2032;,4&#x2032;&#x2032;-terpyridine-based coordination
 polymers?
;
_journal_issue 46
_journal_name_full CrystEngComm
_journal_page_first 10068
_journal_paper_doi 10.1039/c3ce41384e
_journal_volume 15
_journal_year 2013
_chemical_formula_moiety 'C70 H57 Cu4 F5 N6 O16'
_chemical_formula_sum 'C70 H57 Cu4 F5 N6 O16'
_chemical_formula_weight 1587.42
_chemical_name_systematic
; 
 ? 
;
_space_group_crystal_system monoclinic
_space_group_IT_number 15
_space_group_name_Hall '-C 2yc'
_space_group_name_H-M_alt 'C 1 2/c 1'
_symmetry_space_group_name_Hall '-C 2yc'
_symmetry_space_group_name_H-M 'C 1 2/c 1'
_atom_sites_solution_hydrogens geom
_audit_creation_method SHELXL-2013
_cell_angle_alpha 90
_cell_angle_beta 107.648(6)
_cell_angle_gamma 90
_cell_formula_units_Z 2
_cell_length_a 26.366(3)
_cell_length_b 16.393(2)
_cell_length_c 8.1433(9)
_cell_measurement_reflns_used 7768
_cell_measurement_temperature 123(2)
_cell_measurement_theta_max 67.79
_cell_measurement_theta_min 3.22
_cell_volume 3354.0(7)
_computing_cell_refinement 'Bruker SAINT'
_computing_data_collection 'Bruker APEX2'
_computing_data_reduction 'Bruker SAINT'
_computing_molecular_graphics 'Bruker SHELXTL'
_computing_publication_material 'Bruker SHELXTL'
_computing_structure_refinement 'SHELXL-2013 (Sheldrick, 2013)'
_computing_structure_solution 'SHELXS-97 (Sheldrick, 2008)'
_diffrn_ambient_temperature 123(2)
_diffrn_measured_fraction_theta_full 0.985
_diffrn_measured_fraction_theta_max 0.980
_diffrn_measurement_device_type 'Bruker APEX-II CCD'
_diffrn_measurement_method '\f and \w scans'
_diffrn_radiation_type CuK\a
_diffrn_radiation_wavelength 1.54178
_diffrn_reflns_av_R_equivalents 0.0306
_diffrn_reflns_av_unetI/netI 0.0219
_diffrn_reflns_Laue_measured_fraction_full 0.985
_diffrn_reflns_Laue_measured_fraction_max 0.980
_diffrn_reflns_limit_h_max 31
_diffrn_reflns_limit_h_min -18
_diffrn_reflns_limit_k_max 18
_diffrn_reflns_limit_k_min -19
_diffrn_reflns_limit_l_max 9
_diffrn_reflns_limit_l_min -9
_diffrn_reflns_number 14871
_diffrn_reflns_point_group_measured_fraction_full 0.985
_diffrn_reflns_point_group_measured_fraction_max 0.980
_diffrn_reflns_theta_full 66.500
_diffrn_reflns_theta_max 67.248
_diffrn_reflns_theta_min 3.219
_exptl_absorpt_coefficient_mu 2.182
_exptl_absorpt_correction_T_max 0.937
_exptl_absorpt_correction_T_min 0.811
_exptl_absorpt_correction_type multi-scan
_exptl_absorpt_process_details sadabs
_exptl_crystal_colour green
_exptl_crystal_density_diffrn 1.572
_exptl_crystal_description block
_exptl_crystal_F_000 1616
_exptl_crystal_size_max 0.160
_exptl_crystal_size_mid 0.080
_exptl_crystal_size_min 0.030
_refine_diff_density_max 0.509
_refine_diff_density_min -0.451
_refine_diff_density_rms 0.081
_refine_ls_extinction_method none
_refine_ls_goodness_of_fit_ref 1.125
_refine_ls_hydrogen_treatment constr
_refine_ls_matrix_type full
_refine_ls_number_parameters 245
_refine_ls_number_reflns 2950
_refine_ls_number_restraints 0
_refine_ls_restrained_S_all 1.125
_refine_ls_R_factor_all 0.0541
_refine_ls_R_factor_gt 0.0502
_refine_ls_shift/su_max 0.007
_refine_ls_shift/su_mean 0.001
_refine_ls_structure_factor_coef Fsqd
_refine_ls_weighting_details
; 
 w=1/[\s^2^(Fo^2^)+(0.0875P)^2^+7.1768P] 
 where P=(Fo^2^+2Fc^2^)/3 
;
_refine_ls_weighting_scheme calc
_refine_ls_wR_factor_gt 0.1518
_refine_ls_wR_factor_ref 0.1560
_reflns_Friedel_coverage 0.000
_reflns_number_gt 2663
_reflns_number_total 2950
_reflns_threshold_expression 'I > 2\s(I)'
_cod_data_source_file c3ce41384e.txt
_cod_data_source_block sv87
_cod_original_cell_volume 3354.2(7)
_cod_database_code 7211355
_shelx_space_group_comment
; 
The symmetry employed for this shelxl refinement is uniquely defined 
by the following loop, which should always be used as a source of 
symmetry information in preference to the above space-group names. 
They are only intended as comments. 
;
_shelx_estimated_absorpt_t_min 0.722
_shelx_estimated_absorpt_t_max 0.937
_shelxl_version_number 2013-2

loop_
_space_group_symop_operation_xyz
'x, y, z'
'-x, y, -z+1/2'
'x+1/2, y+1/2, z'
'-x+1/2, y+1/2, -z+1/2'
'-x, -y, -z'
'x, -y, z-1/2'
'-x+1/2, -y+1/2, -z'
'x+1/2, -y+1/2, z-1/2'

loop_
_atom_site_label
_atom_site_type_symbol
_atom_site_fract_x
_atom_site_fract_y
_atom_site_fract_z
_atom_site_U_iso_or_equiv
_atom_site_adp_type
_atom_site_occupancy
_atom_site_site_symmetry_order
_atom_site_calc_flag
_atom_site_refinement_flags_posn
_atom_site_refinement_flags_adp
_atom_site_refinement_flags_occupancy
_atom_site_disorder_assembly
_atom_site_disorder_group
Cu1 Cu 0.28523(2) 1.70151(2) 0.96543(4) 0.04103(10) Uani 1 1 d . . . . .
N1 N 0.34199(7) 1.62119(12) 0.9003(2) 0.0364(4) Uani 1 1 d . . . . .
N2 N 0.5000 1.51438(15) 0.7500 0.0298(5) Uani 1 2 d S T P . .
C1 C 0.33610(8) 1.54087(16) 0.8846(3) 0.0448(6) Uani 1 1 d . . . . .
H1A H 0.3051 1.5172 0.9010 0.054 Uiso 1 1 calc R U . . .
C2 C 0.37258(8) 1.48964(15) 0.8459(3) 0.0414(5) Uani 1 1 d . . . . .
H2A H 0.3663 1.4326 0.8347 0.050 Uiso 1 1 calc R U . . .
C3 C 0.41877(7) 1.52294(13) 0.8233(2) 0.0300(4) Uani 1 1 d . . . . .
C4 C 0.42438(8) 1.60641(14) 0.8375(3) 0.0388(5) Uani 1 1 d . . . . .
H4A H 0.4548 1.6321 0.8214 0.047 Uiso 1 1 calc R U . . .
C5 C 0.38547(8) 1.65264(15) 0.8751(3) 0.0408(5) Uani 1 1 d . . . . .
H5A H 0.3901 1.7101 0.8835 0.049 Uiso 1 1 calc R U . . .
C6 C 0.46084(7) 1.47264(14) 0.7855(2) 0.0304(5) Uani 1 1 d . . . . .
C7 C 0.45993(7) 1.38787(13) 0.7894(2) 0.0322(5) Uani 1 1 d . . . . .
H7A H 0.4323 1.3601 0.8187 0.039 Uiso 1 1 calc R U . . .
C8 C 0.5000 1.34413(19) 0.7500 0.0339(7) Uani 1 2 d S T P . .
C9 C 0.5000 1.2535(2) 0.7500 0.0385(7) Uani 1 2 d S T P . .
C10 C 0.45302(9) 1.21001(15) 0.7289(4) 0.0479(6) Uani 1 1 d . . . . .
H10A H 0.4206 1.2386 0.7147 0.057 Uiso 1 1 calc R U . . .
C11 C 0.45309(10) 1.12594(16) 0.7285(4) 0.0535(7) Uani 1 1 d . . . . .
H11A H 0.4207 1.0973 0.7134 0.064 Uiso 1 1 calc R U . . .
C12 C 0.5000 1.0824(2) 0.7500 0.0491(9) Uani 1 2 d S T P . .
C13 C 0.5000 0.9916(2) 0.7500 0.0532(10) Uani 1 2 d S T P D .
C14 C 0.46347(12) 0.94779(19) 0.8061(4) 0.0599(8) Uani 1 1 d . . . . .
H14A H 0.4379 0.9761 0.8455 0.072 Uiso 0.5 1 calc R U P A 2
C15 C 0.46368(14) 0.8639(2) 0.8055(4) 0.0681(9) Uani 1 1 d . . . . .
H15A H 0.4383 0.8346 0.8440 0.082 Uiso 0.5 1 calc R U P B 2
C16 C 0.5000 0.8230(3) 0.7500 0.0672(13) Uani 1 2 d S T P E .
H16A H 0.5000 0.7650 0.7500 0.081 Uiso 0.5 2 calc R U P C 2
F1 F 0.42721(16) 0.9927(2) 0.8635(6) 0.0825(12) Uani 0.5 1 d . . P D 1
F2 F 0.4261(2) 0.8317(3) 0.8492(6) 0.0980(15) Uani 0.5 1 d . . P E 1
F3 F 0.5000 0.7478(4) 0.7500 0.101(2) Uani 0.5 2 d S T P E 1
O1 O 0.32771(6) 1.71994(11) 1.2077(2) 0.0472(4) Uani 1 1 d . . . F 1
O2 O 0.26786(8) 1.80319(15) 1.2628(3) 0.0769(7) Uani 1 1 d . . . F 1
C50 C 0.31128(10) 1.7652(2) 1.3050(3) 0.0583(8) Uani 1 1 d . . . F 1
C51 C 0.34828(16) 1.7786(3) 1.4865(4) 0.0946(13) Uani 1 1 d . . . F 1
H51A H 0.3783 1.7406 1.5090 0.142 Uiso 1 1 calc R U . F 1
H51B H 0.3288 1.7691 1.5698 0.142 Uiso 1 1 calc R U . F 1
H51C H 0.3616 1.8348 1.4978 0.142 Uiso 1 1 calc R U . F 1
O3 O 0.31298(7) 1.80460(12) 0.9011(3) 0.0621(5) Uani 1 1 d . . . G 1
O4 O 0.25219(6) 1.88651(12) 0.9558(3) 0.0570(5) Uani 1 1 d . . . G 1
C60 C 0.29182(10) 1.87336(18) 0.9057(4) 0.0567(7) Uani 1 1 d . . . G 1
C61 C 0.31558(13) 1.9465(2) 0.8422(5) 0.0927(11) Uani 1 1 d . . . G 1
H61A H 0.3137 1.9382 0.7214 0.139 Uiso 1 1 calc R U . G 1
H61B H 0.3528 1.9529 0.9120 0.139 Uiso 1 1 calc R U . G 1
H61C H 0.2956 1.9956 0.8523 0.139 Uiso 1 1 calc R U . G 1

loop_
_atom_site_aniso_label
_atom_site_aniso_U_11
_atom_site_aniso_U_22
_atom_site_aniso_U_33
_atom_site_aniso_U_23
_atom_site_aniso_U_13
_atom_site_aniso_U_12
Cu1 0.02726(15) 0.0600(2) 0.03951(16) -0.00329(13) 0.01559(12) 0.00973(13)
N1 0.0261(7) 0.0510(10) 0.0354(8) -0.0008(7) 0.0143(6) 0.0061(7)
N2 0.0223(10) 0.0422(12) 0.0265(10) 0.000 0.0100(7) 0.000
C1 0.0290(9) 0.0576(14) 0.0565(11) -0.0005(10) 0.0258(7) -0.0003(9)
C2 0.0338(9) 0.0452(12) 0.0537(11) -0.0013(9) 0.0258(7) -0.0003(9)
C3 0.0228(8) 0.0463(11) 0.0229(8) 0.0009(8) 0.0102(6) 0.0023(8)
C4 0.0254(8) 0.0473(12) 0.0479(10) -0.0039(9) 0.0174(7) -0.0018(8)
C5 0.0288(9) 0.0455(12) 0.0514(11) -0.0051(10) 0.0171(8) 0.0015(9)
C6 0.0198(8) 0.0490(11) 0.0249(8) -0.0004(8) 0.0103(6) -0.0007(8)
C7 0.0228(8) 0.0434(11) 0.0346(9) 0.0000(8) 0.0149(6) -0.0027(8)
C8 0.0228(12) 0.0446(15) 0.0362(13) 0.000 0.0119(9) 0.000
C9 0.0277(13) 0.0435(16) 0.0450(15) 0.000 0.0122(11) 0.000
C10 0.0276(10) 0.0516(13) 0.0655(14) -0.0067(11) 0.0157(9) -0.0021(9)
C11 0.0347(11) 0.0502(13) 0.0754(15) -0.0120(12) 0.0165(10) -0.0098(10)
C12 0.0447(17) 0.0473(18) 0.0528(18) 0.000 0.0113(14) 0.000
C13 0.0455(18) 0.053(2) 0.0565(19) 0.000 0.0083(15) 0.000
C14 0.0560(15) 0.0581(15) 0.0634(15) -0.0043(13) 0.0150(12) -0.0054(13)
C15 0.0748(18) 0.0612(16) 0.0655(16) -0.0042(14) 0.0171(14) -0.0212(14)
C16 0.082(3) 0.054(2) 0.057(2) 0.000 0.008(2) 0.000
F1 0.075(2) 0.064(2) 0.109(3) 0.008(2) 0.028(2) -0.0052(18)
F2 0.123(3) 0.070(2) 0.092(3) 0.007(2) 0.019(3) -0.025(2)
F3 0.133(5) 0.055(3) 0.108(4) 0.000 0.028(4) 0.000
O1 0.0301(7) 0.0686(10) 0.0431(8) -0.0035(8) 0.0113(6) 0.0075(7)
O2 0.0514(10) 0.1280(17) 0.0445(9) -0.0209(10) 0.0045(8) 0.0396(10)
C50 0.0423(12) 0.0890(19) 0.0409(12) -0.0091(13) 0.0084(10) 0.0132(13)
C51 0.077(2) 0.150(3) 0.0424(15) -0.0146(18) -0.0043(15) 0.041(2)
O3 0.0637(9) 0.0619(10) 0.0805(10) 0.0199(8) 0.0513(7) 0.0254(8)
O4 0.0367(7) 0.0563(10) 0.0864(11) -0.0098(9) 0.0314(7) 0.0045(7)
C60 0.0426(11) 0.0660(16) 0.0692(14) 0.0078(13) 0.0284(10) 0.0110(11)
C61 0.0741(16) 0.077(2) 0.152(3) 0.0358(19) 0.0725(14) 0.0220(15)

loop_
_atom_type_symbol
_atom_type_description
_atom_type_scat_dispersion_real
_atom_type_scat_dispersion_imag
_atom_type_scat_source
C C 0.0181 0.0091 'International Tables Vol C Tables 4.2.6.8 and 6.1.1.4'
H H 0.0000 0.0000 'International Tables Vol C Tables 4.2.6.8 and 6.1.1.4'
N N 0.0311 0.0180 'International Tables Vol C Tables 4.2.6.8 and 6.1.1.4'
O O 0.0492 0.0322 'International Tables Vol C Tables 4.2.6.8 and 6.1.1.4'
Cu Cu -1.9646 0.5888 'International Tables Vol C Tables 4.2.6.8 and 6.1.1.4'
F F 0.0727 0.0534 'International Tables Vol C Tables 4.2.6.8 and 6.1.1.4'

loop_
_geom_angle_atom_site_label_1
_geom_angle_atom_site_label_2
_geom_angle_atom_site_label_3
_geom_angle
_geom_angle_site_symmetry_1
_geom_angle_site_symmetry_3
O2 Cu1 O4 89.75(10) 7_587 7_587
O2 Cu1 O1 168.29(8) 7_587 .
O4 Cu1 O1 88.57(8) 7_587 .
O2 Cu1 O3 89.88(10) 7_587 .
O4 Cu1 O3 168.41(8) 7_587 .
O1 Cu1 O3 89.45(8) . .
O2 Cu1 N1 95.24(8) 7_587 .
O4 Cu1 N1 94.92(8) 7_587 .
O1 Cu1 N1 96.45(7) . .
O3 Cu1 N1 96.65(8) . .
O2 Cu1 Cu1 83.05(6) 7_587 7_587
O4 Cu1 Cu1 85.23(6) 7_587 7_587
O1 Cu1 Cu1 85.25(5) . 7_587
O3 Cu1 Cu1 83.23(6) . 7_587
N1 Cu1 Cu1 178.29(5) . 7_587
C1 N1 C5 116.8(2) . .
C1 N1 Cu1 123.67(15) . .
C5 N1 Cu1 119.49(16) . .
C6 N2 C6 118.6(3) . 2_656
N1 C1 C2 123.7(2) . .
N1 C1 H1A 118.2 . .
C2 C1 H1A 118.2 . .
C1 C2 C3 119.1(2) . .
C1 C2 H2A 120.4 . .
C3 C2 H2A 120.4 . .
C4 C3 C2 116.9(2) . .
C4 C3 C6 120.02(19) . .
C2 C3 C6 123.0(2) . .
C3 C4 C5 119.7(2) . .
C3 C4 H4A 120.2 . .
C5 C4 H4A 120.2 . .
N1 C5 C4 123.7(2) . .
N1 C5 H5A 118.2 . .
C4 C5 H5A 118.2 . .
N2 C6 C7 122.32(19) . .
N2 C6 C3 115.7(2) . .
C7 C6 C3 122.02(18) . .
C6 C7 C8 119.3(2) . .
C6 C7 H7A 120.3 . .
C8 C7 H7A 120.3 . .
C7 C8 C7 118.0(3) 2_656 .
C7 C8 C9 120.99(14) 2_656 .
C7 C8 C9 120.99(14) . .
C10 C9 C10 118.5(3) . 2_656
C10 C9 C8 120.75(16) . .
C10 C9 C8 120.76(16) 2_656 .
C11 C10 C9 120.7(2) . .
C11 C10 H10A 119.7 . .
C9 C10 H10A 119.7 . .
C10 C11 C12 121.0(2) . .
C10 C11 H11A 119.5 . .
C12 C11 H11A 119.5 . .
C11 C12 C11 118.3(3) 2_656 .
C11 C12 C13 120.86(17) 2_656 .
C11 C12 C13 120.86(17) . .
C14 C13 C14 117.5(4) . 2_656
C14 C13 C12 121.23(19) . .
C14 C13 C12 121.23(19) 2_656 .
C15 C14 C13 120.9(3) . .
C15 C14 F1 122.2(3) . .
C13 C14 F1 116.9(3) . .
C15 C14 H14A 119.6 . .
C13 C14 H14A 119.6 . .
F2 C15 C16 125.5(4) . .
F2 C15 C14 114.3(4) . .
C16 C15 C14 120.0(3) . .
C16 C15 H15A 120.0 . .
C14 C15 H15A 120.0 . .
F3 C16 C15 119.7(2) . .
F3 C16 C15 119.7(2) . 2_656
C15 C16 C15 120.6(4) . 2_656
C15 C16 H16A 119.7 . .
C15 C16 H16A 119.7 2_656 .
C50 O1 Cu1 121.45(15) . .
C50 O2 Cu1 124.73(19) . 7_587
O1 C50 O2 125.5(2) . .
O1 C50 C51 117.2(3) . .
O2 C50 C51 117.2(3) . .
C50 C51 H51A 109.5 . .
C50 C51 H51B 109.5 . .
H51A C51 H51B 109.5 . .
C50 C51 H51C 109.5 . .
H51A C51 H51C 109.5 . .
H51B C51 H51C 109.5 . .
C60 O3 Cu1 123.62(19) . .
C60 O4 Cu1 122.19(19) . 7_587
O4 C60 O3 125.7(3) . .
O4 C60 C61 116.6(3) . .
O3 C60 C61 117.7(3) . .
C60 C61 H61A 109.5 . .
C60 C61 H61B 109.5 . .
H61A C61 H61B 109.5 . .
C60 C61 H61C 109.5 . .
H61A C61 H61C 109.5 . .
H61B C61 H61C 109.5 . .

loop_
_geom_bond_atom_site_label_1
_geom_bond_atom_site_label_2
_geom_bond_distance
_geom_bond_site_symmetry_2
Cu1 O2 1.9599(19) 7_587
Cu1 O4 1.962(2) 7_587
Cu1 O1 1.9740(16) .
Cu1 O3 1.974(2) .
Cu1 N1 2.1763(19) .
Cu1 Cu1 2.6326(7) 7_587
N1 C1 1.328(3) .
N1 C5 1.328(3) .
N2 C6 1.341(2) .
N2 C6 1.341(2) 2_656
C1 C2 1.384(3) .
C1 H1A 0.9500 .
C2 C3 1.397(3) .
C2 H2A 0.9500 .
C3 C4 1.377(3) .
C3 C6 1.487(3) .
C4 C5 1.383(3) .
C4 H4A 0.9500 .
C5 H5A 0.9500 .
C6 C7 1.390(3) .
C7 C8 1.393(3) .
C7 H7A 0.9500 .
C8 C7 1.393(3) 2_656
C8 C9 1.486(5) .
C9 C10 1.394(3) .
C9 C10 1.394(3) 2_656
C10 C11 1.378(4) .
C10 H10A 0.9500 .
C11 C12 1.393(3) .
C11 H11A 0.9500 .
C12 C11 1.393(3) 2_656
C12 C13 1.488(5) .
C13 C14 1.385(4) .
C13 C14 1.385(4) 2_656
C14 C15 1.375(4) .
C14 F1 1.395(5) .
C14 H14A 0.9500 .
C15 F2 1.264(6) .
C15 C16 1.354(4) .
C15 H15A 0.9500 .
C16 F3 1.233(7) .
C16 C15 1.354(4) 2_656
C16 H16A 0.9500 .
O1 C50 1.255(3) .
O2 C50 1.256(3) .
O2 Cu1 1.9599(19) 7_587
C50 C51 1.520(4) .
C51 H51A 0.9800 .
C51 H51B 0.9800 .
C51 H51C 0.9800 .
O3 C60 1.263(3) .
O4 C60 1.250(3) .
O4 Cu1 1.962(2) 7_587
C60 C61 1.514(5) .
C61 H61A 0.9800 .
C61 H61B 0.9800 .
C61 H61C 0.9800 .
